data_4127802
loop_
_publ_author_name
'Yu, Xuerong'
'Xiao, Lianghong'
'Wang, Zechun'
'Luo, Tuoping'

_publ_section_title
;
 Scalable Total Synthesis of (-)-Vinigrol.
;
_journal_issue 8
_journal_name_full 'Journal of the American Chemical Society'
_journal_page_first 3440
_journal_page_last 3443
_journal_paper_doi 10.1021/jacs.9b00621
_journal_volume 141
_journal_year 2019
_chemical_absolute_configuration ad
_chemical_formula_sum 'C22 H31 N O4'
_chemical_formula_weight 373.48
_space_group_crystal_system orthorhombic
_space_group_IT_number 19
_space_group_name_Hall 'P 2ac 2ab'
_space_group_name_H-M_alt 'P 21 21 21'
_symmetry_space_group_name_Hall 'P 2ac 2ab'
_symmetry_space_group_name_H-M 'P 21 21 21'
_atom_sites_solution_hydrogens geom
_audit_creation_method SHELXL-2014/7
_cell_angle_alpha 90
_cell_angle_beta 90
_cell_angle_gamma 90
_cell_formula_units_Z 4
_cell_length_a 7.80152(17)
_cell_length_b 15.1999(4)
_cell_length_c 16.6629(5)
_cell_measurement_reflns_used 3260
_cell_measurement_temperature 100(2)
_cell_measurement_theta_max 68.6100
_cell_measurement_theta_min 5.3010
_cell_volume 1975.93(9)
_computing_structure_refinement 'SHELXL-2014/7 (Sheldrick, 2014)'
_diffrn_ambient_temperature 100(2)
_diffrn_detector 'CCD plate'
_diffrn_measured_fraction_theta_full 0.986
_diffrn_measured_fraction_theta_max 0.975
_diffrn_measurement_device 'abstract diffractometer'
_diffrn_measurement_device_type 'dtrek-CrysAlisPro-abstract goniometer imported rigaku-d*trek images'
_diffrn_radiation_monochromator graphite
_diffrn_radiation_probe x-ray
_diffrn_radiation_type 'Cu K\a'
_diffrn_radiation_wavelength 1.54184
_diffrn_reflns_av_R_equivalents 0.0961
_diffrn_reflns_av_unetI/netI 0.1003
_diffrn_reflns_Laue_measured_fraction_full 0.986
_diffrn_reflns_Laue_measured_fraction_max 0.975
_diffrn_reflns_limit_h_max 7
_diffrn_reflns_limit_h_min -9
_diffrn_reflns_limit_k_max 16
_diffrn_reflns_limit_k_min -17
_diffrn_reflns_limit_l_max 19
_diffrn_reflns_limit_l_min -17
_diffrn_reflns_number 9350
_diffrn_reflns_point_group_measured_fraction_full 0.961
_diffrn_reflns_point_group_measured_fraction_max 0.944
_diffrn_reflns_theta_full 67.684
_diffrn_reflns_theta_max 68.707
_diffrn_reflns_theta_min 3.936
_diffrn_source 'fine-focus sealed X-ray tube'
_diffrn_source_type 'Enhance (Cu) X-ray Source'
_exptl_absorpt_coefficient_mu 0.686
_exptl_absorpt_correction_T_max 1.00000
_exptl_absorpt_correction_T_min 0.38481
_exptl_absorpt_correction_type multi-scan
_exptl_absorpt_process_details
;
CrysAlisPro 1.171.39.6a (Rigaku Oxford Diffraction, 2015)
Empirical absorption correction using spherical harmonics,
 implemented in SCALE3 ABSPACK scaling algorithm.
;
_exptl_crystal_colour colorless
_exptl_crystal_density_diffrn 1.255
_exptl_crystal_description needle
_exptl_crystal_F_000 808
_exptl_crystal_size_max 0.23
_exptl_crystal_size_mid 0.01
_exptl_crystal_size_min 0.01
_refine_diff_density_max 0.213
_refine_diff_density_min -0.228
_refine_diff_density_rms 0.051
_refine_ls_abs_structure_details
;
 Flack x determined using 805 quotients [(I+)-(I-)]/[(I+)+(I-)]
 (Parsons, Flack and Wagner, Acta Cryst. B69 (2013) 249-259).
;
_refine_ls_abs_structure_Flack 0.1(3)
_refine_ls_extinction_method none
_refine_ls_goodness_of_fit_ref 1.031
_refine_ls_hydrogen_treatment constr
_refine_ls_matrix_type full
_refine_ls_number_parameters 248
_refine_ls_number_reflns 3461
_refine_ls_number_restraints 0
_refine_ls_restrained_S_all 1.031
_refine_ls_R_factor_all 0.0761
_refine_ls_R_factor_gt 0.0536
_refine_ls_shift/su_max 0.000
_refine_ls_shift/su_mean 0.000
_refine_ls_structure_factor_coef Fsqd
_refine_ls_weighting_details 'w=1/[\s^2^(Fo^2^)+(0.0104P)^2^] where P=(Fo^2^+2Fc^2^)/3'
_refine_ls_weighting_scheme calc
_refine_ls_wR_factor_gt 0.0897
_refine_ls_wR_factor_ref 0.1006
_reflns_Friedel_coverage 0.682
_reflns_Friedel_fraction_full 0.925
_reflns_Friedel_fraction_max 0.903
_reflns_number_gt 2682
_reflns_number_total 3461
_reflns_threshold_expression 'I > 2\s(I)'
_cod_data_source_file ja9b00621_si_009.cif
_cod_data_source_block S4
_cod_original_cell_volume 1975.92(9)
_cod_database_code 4127802
_shelx_shelxl_version_number 2014/7
_shelx_space_group_comment
;
The symmetry employed for this shelxl refinement is uniquely defined
by the following loop, which should always be used as a source of
symmetry information in preference to the above space-group names.
They are only intended as comments.
;

loop_
_space_group_symop_operation_xyz
'x, y, z'
'-x+1/2, -y, z+1/2'
'-x, y+1/2, -z+1/2'
'x+1/2, -y+1/2, -z'

loop_
_atom_site_label
_atom_site_type_symbol
_atom_site_fract_x
_atom_site_fract_y
_atom_site_fract_z
_atom_site_U_iso_or_equiv
_atom_site_adp_type
_atom_site_occupancy
_atom_site_site_symmetry_order
_atom_site_calc_flag
_atom_site_refinement_flags_posn
_atom_site_refinement_flags_adp
O1 O -0.6431(3) -0.4272(2) -0.37233(16) 0.0221(7) Uani 1 1 d . .
O2 O -0.4380(4) -0.3719(2) -0.29123(17) 0.0261(7) Uani 1 1 d . .
O3 O -1.2656(4) -0.3124(2) -0.10128(19) 0.0355(8) Uani 1 1 d . .
O4 O -1.0766(4) -0.2373(2) -0.03512(18) 0.0385(9) Uani 1 1 d . .
N1 N -1.1184(5) -0.2876(2) -0.0892(2) 0.0256(9) Uani 1 1 d . .
C1 C -0.5216(5) -0.4381(3) -0.4397(2) 0.0208(10) Uani 1 1 d . .
H1 H -0.4260 -0.3949 -0.4330 0.025 Uiso 1 1 calc R U
C2 C -0.6245(5) -0.4133(3) -0.5140(2) 0.0195(9) Uani 1 1 d . .
H2A H -0.6943 -0.3606 -0.5017 0.023 Uiso 1 1 calc R U
H2B H -0.7044 -0.4620 -0.5267 0.023 Uiso 1 1 calc R U
C3 C -0.5149(5) -0.3942(3) -0.5883(2) 0.0181(9) Uani 1 1 d . .
H3 H -0.4380 -0.4461 -0.5960 0.022 Uiso 1 1 calc R U
C4 C -0.3965(5) -0.3126(3) -0.5760(2) 0.0214(10) Uani 1 1 d . .
H4A H -0.4414 -0.2634 -0.6089 0.026 Uiso 1 1 calc R U
H4B H -0.4029 -0.2943 -0.5191 0.026 Uiso 1 1 calc R U
C5 C -0.2055(5) -0.3275(3) -0.5983(3) 0.0255(10) Uani 1 1 d . .
H5A H -0.1930 -0.3258 -0.6574 0.031 Uiso 1 1 calc R U
H5B H -0.1357 -0.2792 -0.5755 0.031 Uiso 1 1 calc R U
C6 C -0.1387(5) -0.4145(3) -0.5673(3) 0.0239(10) Uani 1 1 d . .
C7 C -0.1301(5) -0.4297(3) -0.4883(3) 0.0259(11) Uani 1 1 d . .
H7 H -0.1353 -0.3796 -0.4544 0.031 Uiso 1 1 calc R U
C8 C -0.1132(5) -0.5173(3) -0.4473(3) 0.0286(11) Uani 1 1 d . .
H8A H -0.0101 -0.5167 -0.4126 0.034 Uiso 1 1 calc R U
H8B H -0.0974 -0.5637 -0.4883 0.034 Uiso 1 1 calc R U
C9 C -0.2717(5) -0.5392(3) -0.3959(3) 0.0279(11) Uani 1 1 d . .
H9A H -0.2733 -0.4993 -0.3489 0.033 Uiso 1 1 calc R U
H9B H -0.2595 -0.6000 -0.3754 0.033 Uiso 1 1 calc R U
C10 C -0.4462(5) -0.5316(3) -0.4398(3) 0.0246(10) Uani 1 1 d . .
H10 H -0.4244 -0.5472 -0.4972 0.030 Uiso 1 1 calc R U
C11 C -0.6289(5) -0.3875(3) -0.6643(2) 0.0205(9) Uani 1 1 d . .
H11 H -0.6961 -0.4434 -0.6680 0.025 Uiso 1 1 calc R U
C12 C -0.7582(5) -0.3119(3) -0.6612(3) 0.0262(10) Uani 1 1 d . .
H12A H -0.8333 -0.3194 -0.6145 0.039 Uiso 1 1 calc R U
H12B H -0.8274 -0.3119 -0.7103 0.039 Uiso 1 1 calc R U
H12C H -0.6968 -0.2558 -0.6567 0.039 Uiso 1 1 calc R U
C13 C -0.5189(6) -0.3812(3) -0.7406(2) 0.0257(10) Uani 1 1 d . .
H13A H -0.4508 -0.3271 -0.7390 0.039 Uiso 1 1 calc R U
H13B H -0.5935 -0.3805 -0.7879 0.039 Uiso 1 1 calc R U
H13C H -0.4421 -0.4322 -0.7435 0.039 Uiso 1 1 calc R U
C14 C -0.0970(6) -0.4821(3) -0.6305(3) 0.0302(11) Uani 1 1 d . .
H14A H -0.2013 -0.4971 -0.6603 0.045 Uiso 1 1 calc R U
H14B H -0.0511 -0.5351 -0.6048 0.045 Uiso 1 1 calc R U
H14C H -0.0115 -0.4581 -0.6676 0.045 Uiso 1 1 calc R U
C15 C -0.5742(6) -0.5996(3) -0.4076(3) 0.0329(12) Uani 1 1 d . .
H15A H -0.5877 -0.5918 -0.3496 0.049 Uiso 1 1 calc R U
H15B H -0.5315 -0.6590 -0.4187 0.049 Uiso 1 1 calc R U
H15C H -0.6853 -0.5914 -0.4341 0.049 Uiso 1 1 calc R U
C16 C -0.5862(5) -0.3889(3) -0.3051(2) 0.0199(9) Uani 1 1 d . .
C17 C -0.7295(5) -0.3673(3) -0.2487(2) 0.0191(9) Uani 1 1 d . .
C18 C -0.6863(5) -0.3268(3) -0.1762(2) 0.0221(10) Uani 1 1 d . .
H18 H -0.5696 -0.3160 -0.1633 0.027 Uiso 1 1 calc R U
C19 C -0.8141(5) -0.3025(3) -0.1234(3) 0.0231(10) Uani 1 1 d . .
H19 H -0.7868 -0.2753 -0.0737 0.028 Uiso 1 1 calc R U
C20 C -0.9831(5) -0.3187(3) -0.1443(2) 0.0206(10) Uani 1 1 d . .
C21 C -1.0299(5) -0.3596(3) -0.2150(2) 0.0202(10) Uani 1 1 d . .
H21 H -1.1468 -0.3710 -0.2271 0.024 Uiso 1 1 calc R U
C22 C -0.9006(5) -0.3834(3) -0.2678(2) 0.0205(10) Uani 1 1 d . .
H22 H -0.9288 -0.4108 -0.3173 0.025 Uiso 1 1 calc R U

loop_
_atom_site_aniso_label
_atom_site_aniso_U_11
_atom_site_aniso_U_22
_atom_site_aniso_U_33
_atom_site_aniso_U_23
_atom_site_aniso_U_13
_atom_site_aniso_U_12
O1 0.0187(14) 0.0307(18) 0.0168(16) -0.0058(14) 0.0035(12) -0.0014(12)
O2 0.0228(16) 0.032(2) 0.0233(16) -0.0029(15) 0.0001(14) -0.0007(13)
O3 0.0223(16) 0.039(2) 0.045(2) -0.0111(18) 0.0065(16) -0.0028(14)
O4 0.0378(19) 0.053(3) 0.0243(18) -0.0163(18) -0.0021(15) 0.0052(17)
N1 0.0239(19) 0.030(2) 0.023(2) 0.0007(19) 0.0027(18) 0.0049(17)
C1 0.022(2) 0.027(3) 0.014(2) -0.004(2) 0.0062(18) -0.0023(17)
C2 0.022(2) 0.019(2) 0.017(2) -0.0020(19) 0.0002(18) 0.0026(17)
C3 0.0195(19) 0.017(2) 0.018(2) -0.0006(19) 0.0012(18) 0.0004(17)
C4 0.022(2) 0.020(2) 0.023(2) -0.001(2) 0.0019(19) -0.0015(18)
C5 0.024(2) 0.025(3) 0.028(3) -0.003(2) 0.003(2) -0.0014(19)
C6 0.018(2) 0.023(3) 0.030(3) -0.005(2) 0.0011(19) -0.0012(17)
C7 0.018(2) 0.025(3) 0.035(3) -0.009(2) -0.005(2) 0.0010(19)
C8 0.022(2) 0.028(3) 0.036(3) -0.008(2) -0.005(2) 0.0044(19)
C9 0.031(2) 0.028(3) 0.024(3) 0.002(2) -0.002(2) 0.0032(19)
C10 0.028(2) 0.027(3) 0.019(2) 0.000(2) -0.001(2) 0.0022(19)
C11 0.022(2) 0.021(2) 0.018(2) 0.002(2) -0.0003(19) -0.0019(18)
C12 0.023(2) 0.029(3) 0.027(2) 0.001(2) -0.002(2) 0.0045(19)
C13 0.031(2) 0.027(3) 0.019(2) 0.001(2) 0.004(2) 0.001(2)
C14 0.032(3) 0.027(3) 0.032(3) -0.003(2) 0.006(2) 0.001(2)
C15 0.037(3) 0.026(3) 0.036(3) 0.002(2) 0.005(2) 0.001(2)
C16 0.025(2) 0.016(2) 0.019(2) 0.0022(19) -0.0019(19) 0.0000(18)
C17 0.025(2) 0.013(2) 0.019(2) 0.0031(19) -0.0005(19) 0.0022(17)
C18 0.023(2) 0.024(3) 0.020(2) 0.001(2) -0.0024(19) 0.0011(18)
C19 0.028(2) 0.022(3) 0.019(2) -0.002(2) -0.0023(19) 0.0038(19)
C20 0.026(2) 0.020(2) 0.016(2) 0.0011(19) 0.0007(18) -0.0006(18)
C21 0.021(2) 0.018(2) 0.021(2) 0.000(2) -0.0013(19) -0.0026(17)
C22 0.027(2) 0.018(2) 0.017(2) 0.002(2) -0.0012(19) 0.0014(18)

loop_
_atom_type_symbol
_atom_type_description
_atom_type_scat_dispersion_real
_atom_type_scat_dispersion_imag
_atom_type_scat_source
C C 0.0181 0.0091 'International Tables Vol C Tables 4.2.6.8 and 6.1.1.4'
H H 0.0000 0.0000 'International Tables Vol C Tables 4.2.6.8 and 6.1.1.4'
N N 0.0311 0.0180 'International Tables Vol C Tables 4.2.6.8 and 6.1.1.4'
O O 0.0492 0.0322 'International Tables Vol C Tables 4.2.6.8 and 6.1.1.4'

loop_
_geom_angle_atom_site_label_1
_geom_angle_atom_site_label_2
_geom_angle_atom_site_label_3
_geom_angle
C16 O1 C1 118.1(3)
O4 N1 O3 124.1(4)
O4 N1 C20 117.8(4)
O3 N1 C20 118.0(4)
O1 C1 C2 104.6(3)
O1 C1 C10 110.4(3)
C2 C1 C10 115.4(4)
O1 C1 H1 108.7
C2 C1 H1 108.7
C10 C1 H1 108.7
C1 C2 C3 114.1(3)
C1 C2 H2A 108.7
C3 C2 H2A 108.7
C1 C2 H2B 108.7
C3 C2 H2B 108.7
H2A C2 H2B 107.6
C2 C3 C11 110.6(3)
C2 C3 C4 112.1(3)
C11 C3 C4 113.2(3)
C2 C3 H3 106.9
C11 C3 H3 106.9
C4 C3 H3 106.9
C5 C4 C3 114.9(3)
C5 C4 H4A 108.5
C3 C4 H4A 108.5
C5 C4 H4B 108.5
C3 C4 H4B 108.5
H4A C4 H4B 107.5
C6 C5 C4 112.2(3)
C6 C5 H5A 109.2
C4 C5 H5A 109.2
C6 C5 H5B 109.2
C4 C5 H5B 109.2
H5A C5 H5B 107.9
C7 C6 C14 123.9(4)
C7 C6 C5 120.3(4)
C14 C6 C5 115.6(4)
C6 C7 C8 127.3(4)
C6 C7 H7 116.4
C8 C7 H7 116.4
C7 C8 C9 112.0(4)
C7 C8 H8A 109.2
C9 C8 H8A 109.2
C7 C8 H8B 109.2
C9 C8 H8B 109.2
H8A C8 H8B 107.9
C8 C9 C10 115.2(3)
C8 C9 H9A 108.5
C10 C9 H9A 108.5
C8 C9 H9B 108.5
C10 C9 H9B 108.5
H9A C9 H9B 107.5
C15 C10 C1 111.9(4)
C15 C10 C9 110.9(3)
C1 C10 C9 113.8(4)
C15 C10 H10 106.6
C1 C10 H10 106.6
C9 C10 H10 106.6
C12 C11 C13 110.5(3)
C12 C11 C3 113.5(3)
C13 C11 C3 111.0(3)
C12 C11 H11 107.2
C13 C11 H11 107.2
C3 C11 H11 107.2
C11 C12 H12A 109.5
C11 C12 H12B 109.5
H12A C12 H12B 109.5
C11 C12 H12C 109.5
H12A C12 H12C 109.5
H12B C12 H12C 109.5
C11 C13 H13A 109.5
C11 C13 H13B 109.5
H13A C13 H13B 109.5
C11 C13 H13C 109.5
H13A C13 H13C 109.5
H13B C13 H13C 109.5
C6 C14 H14A 109.5
C6 C14 H14B 109.5
H14A C14 H14B 109.5
C6 C14 H14C 109.5
H14A C14 H14C 109.5
H14B C14 H14C 109.5
C10 C15 H15A 109.5
C10 C15 H15B 109.5
H15A C15 H15B 109.5
C10 C15 H15C 109.5
H15A C15 H15C 109.5
H15B C15 H15C 109.5
O2 C16 O1 124.8(4)
O2 C16 C17 123.3(4)
O1 C16 C17 111.9(3)
C22 C17 C18 120.4(4)
C22 C17 C16 122.2(4)
C18 C17 C16 117.4(4)
C19 C18 C17 119.7(4)
C19 C18 H18 120.1
C17 C18 H18 120.1
C18 C19 C20 118.6(4)
C18 C19 H19 120.7
C20 C19 H19 120.7
C21 C20 C19 123.1(4)
C21 C20 N1 119.0(4)
C19 C20 N1 117.8(4)
C20 C21 C22 117.8(4)
C20 C21 H21 121.1
C22 C21 H21 121.1
C21 C22 C17 120.4(4)
C21 C22 H22 119.8
C17 C22 H22 119.8

loop_
_geom_bond_atom_site_label_1
_geom_bond_atom_site_label_2
_geom_bond_distance
O1 C16 1.339(5)
O1 C1 1.478(4)
O2 C16 1.207(5)
O3 N1 1.226(5)
O4 N1 1.226(4)
N1 C20 1.476(5)
C1 C2 1.524(5)
C1 C10 1.539(6)
C1 H1 1.0000
C2 C3 1.532(5)
C2 H2A 0.9900
C2 H2B 0.9900
C3 C11 1.552(5)
C3 C4 1.560(5)
C3 H3 1.0000
C4 C5 1.552(5)
C4 H4A 0.9900
C4 H4B 0.9900
C5 C6 1.512(6)
C5 H5A 0.9900
C5 H5B 0.9900
C6 C7 1.338(6)
C6 C14 1.508(6)
C7 C8 1.501(6)
C7 H7 0.9500
C8 C9 1.541(6)
C8 H8A 0.9900
C8 H8B 0.9900
C9 C10 1.550(6)
C9 H9A 0.9900
C9 H9B 0.9900
C10 C15 1.534(6)
C10 H10 1.0000
C11 C12 1.531(6)
C11 C13 1.536(5)
C11 H11 1.0000
C12 H12A 0.9800
C12 H12B 0.9800
C12 H12C 0.9800
C13 H13A 0.9800
C13 H13B 0.9800
C13 H13C 0.9800
C14 H14A 0.9800
C14 H14B 0.9800
C14 H14C 0.9800
C15 H15A 0.9800
C15 H15B 0.9800
C15 H15C 0.9800
C16 C17 1.497(6)
C17 C22 1.394(6)
C17 C18 1.397(6)
C18 C19 1.380(6)
C18 H18 0.9500
C19 C20 1.385(6)
C19 H19 0.9500
C20 C21 1.382(5)
C21 C22 1.387(6)
C21 H21 0.9500
C22 H22 0.9500
